data_4306201
loop_
_publ_author_name
'Victor I. Ovcharenko'
'Galina V. Romanenko'
'Ksenia Yu. Maryunina'
'Artem S. Bogomyakov'
'Elena V. Gorelik'

_publ_section_title
;
Thermally Induced Magnetic Anomalies in Solvates of the
Bis(hexafluoroacetylacetonate)copper(II) Complex with Pyrazolyl-Substituted
Nitronyl Nitroxide
;
_journal_name_full 'Inorganic Chemistry'
_journal_page_first 9537
_journal_page_last 9552
_journal_paper_doi 10.1021/ic8011074
_journal_volume 47
_journal_year 2008
_chemical_formula_sum 'C26 H29.5 Br0.5 Cu F12 N4 O6'
_chemical_formula_weight 825.53
_chemical_name_systematic
; 
 catena-(bis(m2-4,4,5,5-Tetramethyl-2-
 (1-butylpyrazole-4-yl)-4,5-dihydro-1H-
 imidazol-3-oxide-1-oxyl)-tetrakis(1,
 1,1,5,5,5-hexafluoropentan-2,4-
 dionato)-di-copper(ii)) bromobutane solvate 
;
_space_group_IT_number 2
_symmetry_cell_setting triclinic
_symmetry_space_group_name_Hall '-P 1'
_symmetry_space_group_name_H-M 'P -1'
_atom_sites_solution_hydrogens geom
_atom_sites_solution_primary direct
_atom_sites_solution_secondary difmap
_audit_creation_method SHELXL-97
_cell_angle_alpha 98.646(4)
_cell_angle_beta 111.193(4)
_cell_angle_gamma 97.421(4)
_cell_formula_units_Z 2
_cell_length_a 10.502(3)
_cell_length_b 13.177(4)
_cell_length_c 13.445(4)
_cell_measurement_reflns_used 3654
_cell_measurement_temperature 136(2)
_cell_measurement_theta_max 23.71
_cell_measurement_theta_min 2.39
_cell_volume 1680.7(9)
_computing_cell_refinement 'Bruker SMART'
_computing_data_collection 'Bruker SMART'
_computing_data_reduction 'Bruker SAINT'
_computing_molecular_graphics 'Bruker SHELXTL'
_computing_publication_material 'Bruker SHELXTL'
_computing_structure_refinement 'SHELXL-97 (Sheldrick, 1997)'
_computing_structure_solution 'SHELXS-97 (Sheldrick, 1990)'
_diffrn_ambient_temperature 136(2)
_diffrn_measured_fraction_theta_full 0.983
_diffrn_measured_fraction_theta_max 0.983
_diffrn_measurement_device_type 'CCD area detector'
_diffrn_measurement_method 'phi and omega scans'
_diffrn_radiation_monochromator graphite
_diffrn_radiation_source 'fine-focus sealed tube'
_diffrn_radiation_type MoK\a
_diffrn_radiation_wavelength 0.71073
_diffrn_reflns_av_R_equivalents 0.0892
_diffrn_reflns_av_sigmaI/netI 0.0990
_diffrn_reflns_limit_h_max 13
_diffrn_reflns_limit_h_min -13
_diffrn_reflns_limit_k_max 16
_diffrn_reflns_limit_k_min -16
_diffrn_reflns_limit_l_max 16
_diffrn_reflns_limit_l_min -16
_diffrn_reflns_number 17007
_diffrn_reflns_theta_full 26.57
_diffrn_reflns_theta_max 26.57
_diffrn_reflns_theta_min 2.04
_exptl_absorpt_coefficient_mu 1.355
_exptl_absorpt_correction_type none
_exptl_crystal_density_diffrn 1.631
_exptl_crystal_density_method 'not measured'
_exptl_crystal_F_000 832
_refine_diff_density_max 0.619
_refine_diff_density_min -0.712
_refine_diff_density_rms 0.097
_refine_ls_extinction_method none
_refine_ls_goodness_of_fit_ref 0.915
_refine_ls_hydrogen_treatment mixed
_refine_ls_matrix_type full
_refine_ls_number_parameters 584
_refine_ls_number_reflns 6904
_refine_ls_number_restraints 8
_refine_ls_restrained_S_all 0.924
_refine_ls_R_factor_all 0.0883
_refine_ls_R_factor_gt 0.0591
_refine_ls_shift/su_max 0.101
_refine_ls_shift/su_mean 0.017
_refine_ls_structure_factor_coef Fsqd
_refine_ls_weighting_details 'calc w=1/[\s^2^(Fo^2^)+(0.1139P)^2^+0.0000P] where P=(Fo^2^+2Fc^2^)/3'
_refine_ls_weighting_scheme calc
_refine_ls_wR_factor_gt 0.1544
_refine_ls_wR_factor_ref 0.1806
_reflns_number_gt 4839
_reflns_number_total 6904
_reflns_threshold_expression >2sigma(I)
_cod_data_source_file ic8011074_si_001_01.cif
_cod_data_source_block Bu_br137
_cod_depositor_comments
;
The following automatic conversions were performed:
'_symmetry_cell_setting' value 'Triclinic' changed to 'triclinic'
according to '/home/saulius/struct/CIF-dictionaries/cif_core.dic'
dictionary named 'cif_core.dic' version 2.4.1 from 2010-06-29.

Automatic conversion script
Id: cif_fix_enum 1527 2010-12-29 10:47:43Z saulius 
;
_cod_original_cell_volume 1680.7(8)
_cod_original_formula_sum 'C26 H29.50 Br0.50 Cu F12 N4 O6'
_cod_database_code 4306201

loop_
_symmetry_equiv_pos_as_xyz
'x, y, z'
'-x, -y, -z'

loop_
_atom_site_label
_atom_site_type_symbol
_atom_site_fract_x
_atom_site_fract_y
_atom_site_fract_z
_atom_site_U_iso_or_equiv
_atom_site_adp_type
_atom_site_occupancy
_atom_site_symmetry_multiplicity
_atom_site_calc_flag
_atom_site_refinement_flags
_atom_site_disorder_assembly
_atom_site_disorder_group
Cu1 Cu 1.0000 1.0000 0.5000 0.02448(19) Uani 1 2 d S . .
O1 O 0.8613(3) 0.8707(2) 0.4691(2) 0.0325(6) Uani 1 1 d . . .
C1 C 0.6845(4) 0.7501(3) 0.4780(4) 0.0371(10) Uani 1 1 d . . .
F1 F 0.7700(3) 0.6906(2) 0.5247(3) 0.0722(10) Uani 1 1 d . . .
F2 F 0.6284(3) 0.7105(2) 0.3717(2) 0.0711(10) Uani 1 1 d . . .
F3 F 0.5826(3) 0.7413(2) 0.5136(2) 0.0557(8) Uani 1 1 d . . .
C2 C 0.7633(4) 0.8636(3) 0.5016(3) 0.0306(9) Uani 1 1 d . . .
C3 C 0.7203(4) 0.9420(3) 0.5552(4) 0.0338(9) Uani 1 1 d . . .
H3 H 0.652(4) 0.925(3) 0.578(3) 0.025(10) Uiso 1 1 d . . .
C4 C 0.7854(4) 1.0452(3) 0.5772(3) 0.0316(9) Uani 1 1 d . . .
C5 C 0.7349(5) 1.1277(4) 0.6404(4) 0.0439(11) Uani 1 1 d . . .
F4 F 0.8276(4) 1.1659(4) 0.7373(3) 0.1150(18) Uani 1 1 d . . .
F5 F 0.7170(4) 1.2089(3) 0.5930(4) 0.0918(12) Uani 1 1 d . . .
F6 F 0.6169(4) 1.0938(2) 0.6462(4) 0.0967(15) Uani 1 1 d . . .
O2 O 0.8839(3) 1.0844(2) 0.5546(2) 0.0329(6) Uani 1 1 d . . .
Cu2 Cu 0.5000 0.5000 0.0000 0.0319(2) Uani 1 2 d S . .
O3 O 0.4926(3) 0.5515(2) -0.1322(2) 0.0335(6) Uani 1 1 d . . .
C6 C 0.5292(5) 0.5678(4) -0.2928(4) 0.0439(11) Uani 1 1 d . . .
F7 F 0.3976(16) 0.5896(13) -0.3331(14) 0.048(3) Uani 0.50 1 d P . .
F8 F 0.620(2) 0.6584(14) -0.2718(18) 0.069(5) Uani 0.50 1 d P . .
F9 F 0.532(3) 0.5049(11) -0.3742(18) 0.048(4) Uani 0.50 1 d P . .
F7A F 0.403(2) 0.5696(19) -0.333(2) 0.114(8) Uani 0.50 1 d P . .
F8A F 0.568(3) 0.5069(16) -0.3634(19) 0.070(6) Uani 0.50 1 d P . .
F9A F 0.595(2) 0.6600(11) -0.2749(17) 0.071(6) Uani 0.50 1 d P . .
C7 C 0.5614(4) 0.5260(3) -0.1872(3) 0.0328(9) Uani 1 1 d . . .
C8 C 0.6677(5) 0.4681(3) -0.1617(4) 0.0380(10) Uani 1 1 d . . .
H8A H 0.698(5) 0.456(4) -0.212(4) 0.044(13) Uiso 1 1 d . . .
C9 C 0.7090(4) 0.4301(3) -0.0668(3) 0.0313(9) Uani 1 1 d . . .
C10 C 0.8254(4) 0.3683(3) -0.0437(4) 0.0354(10) Uani 1 1 d . . .
F10 F 0.895(2) 0.376(2) -0.1106(19) 0.074(7) Uani 0.50 1 d P . .
F11 F 0.932(4) 0.412(3) 0.053(3) 0.066(9) Uani 0.50 1 d P . .
F12 F 0.774(2) 0.263(2) -0.057(2) 0.044(4) Uani 0.50 1 d P . .
F10A F 0.911(3) 0.396(3) 0.058(3) 0.048(4) Uani 0.50 1 d P . .
F11A F 0.778(2) 0.275(2) -0.049(2) 0.059(6) Uani 0.50 1 d P . .
F12A F 0.8868(18) 0.3675(19) -0.1135(14) 0.044(4) Uani 0.50 1 d P . .
O4 O 0.6599(3) 0.4374(2) 0.0063(2) 0.0310(6) Uani 1 1 d . . .
O01 O 0.9191(3) 1.0205(2) 0.3243(2) 0.0373(7) Uani 1 1 d . . .
N1 N 0.7914(3) 1.0307(2) 0.2709(3) 0.0311(7) Uani 1 1 d . . .
C01 C 0.7563(4) 1.1355(3) 0.2535(3) 0.0341(9) Uani 1 1 d . . .
C02 C 0.8075(5) 1.1610(4) 0.1655(4) 0.0476(12) Uani 1 1 d . . .
H02A H 0.7576 1.1078 0.0980 0.068(17) Uiso 1 1 calc R . .
H02B H 0.9077 1.1618 0.1902 0.046(13) Uiso 1 1 calc R . .
H02C H 0.7902 1.2300 0.1518 0.053(14) Uiso 1 1 calc R . .
C03 C 0.8288(5) 1.2182(3) 0.3589(4) 0.0402(10) Uani 1 1 d . . .
H03A H 0.7944 1.2000 0.4139 0.040(12) Uiso 1 1 calc R . .
H03B H 0.8090 1.2866 0.3450 0.051(14) Uiso 1 1 calc R . .
H03C H 0.9295 1.2214 0.3855 0.056(15) Uiso 1 1 calc R . .
C04 C 0.5948(4) 1.1068(3) 0.2129(3) 0.0332(9) Uani 1 1 d . . .
C05 C 0.5165(5) 1.1611(4) 0.1257(4) 0.0439(11) Uani 1 1 d . . .
H05A H 0.5544 1.1562 0.0688 0.053(14) Uiso 1 1 calc R . .
H05B H 0.5266 1.2350 0.1581 0.079(18) Uiso 1 1 calc R . .
H05C H 0.4177 1.1275 0.0936 0.08(2) Uiso 1 1 calc R . .
C06 C 0.5416(5) 1.1162(3) 0.3048(4) 0.0373(10) Uani 1 1 d . . .
H06A H 0.5964 1.0830 0.3620 0.063(16) Uiso 1 1 calc R . .
H06B H 0.4434 1.0812 0.2759 0.038(12) Uiso 1 1 calc R . .
H06C H 0.5507 1.1903 0.3355 0.037(12) Uiso 1 1 calc R . .
N2 N 0.5702(3) 0.9916(3) 0.1679(3) 0.0317(7) Uani 1 1 d . . .
O02 O 0.4485(3) 0.9373(2) 0.1078(2) 0.0366(7) Uani 1 1 d . . .
C07 C 0.6859(4) 0.9510(3) 0.2107(3) 0.0289(8) Uani 1 1 d . . .
C08 C 0.6943(4) 0.8435(3) 0.1903(3) 0.0279(8) Uani 1 1 d . . .
C09 C 0.5885(4) 0.7565(3) 0.1231(3) 0.0294(8) Uani 1 1 d . . .
H09A H 0.4946 0.7607 0.0833 0.053(14) Uiso 1 1 calc R . .
N3 N 0.6371(3) 0.6679(2) 0.1224(3) 0.0317(7) Uani 1 1 d . A .
N4 N 0.7741(3) 0.6981(3) 0.1909(3) 0.0314(7) Uani 1 1 d . . .
C041 C 0.8409(12) 0.6148(15) 0.2020(12) 0.026(3) Uani 0.50 1 d PD A 1
H04A H 0.8950 0.6128 0.1551 0.031 Uiso 0.50 1 calc PR A 1
H04Z H 0.7702 0.5490 0.1760 0.031 Uiso 0.50 1 calc PR A 1
C042 C 0.9399(13) 0.6199(8) 0.3204(10) 0.054(3) Uani 0.50 1 d PD A 1
H04B H 0.8863 0.6196 0.3676 0.065 Uiso 0.50 1 calc PR A 1
H04C H 1.0105 0.6858 0.3474 0.065 Uiso 0.50 1 calc PR A 1
C043 C 1.013(2) 0.5251(13) 0.3262(11) 0.085(6) Uani 0.50 1 d PD A 1
H04D H 0.9485 0.4628 0.3247 0.102 Uiso 0.50 1 calc PR A 1
H04E H 1.0363 0.5101 0.2609 0.102 Uiso 0.50 1 calc PR A 1
C044 C 1.1418(13) 0.5426(10) 0.4245(13) 0.071(4) Uani 0.50 1 d PD A 1
H04F H 1.1847 0.4809 0.4232 0.106 Uiso 0.50 1 calc PR A 1
H04G H 1.1195 0.5545 0.4896 0.106 Uiso 0.50 1 calc PR A 1
H04H H 1.2069 0.6040 0.4265 0.106 Uiso 0.50 1 calc PR A 1
C4A1 C 0.8837(12) 0.6235(14) 0.2252(12) 0.026(3) Uani 0.50 1 d P A 2
H4AA H 0.8629 0.5639 0.1636 0.031 Uiso 0.50 1 calc PR A 2
H4AB H 0.9793 0.6629 0.2445 0.031 Uiso 0.50 1 calc PR A 2
C42A C 0.8733(9) 0.5854(8) 0.3189(8) 0.034(2) Uani 0.50 1 d P A 2
H42A H 0.7743 0.5579 0.3036 0.040 Uiso 0.50 1 calc PR A 2
H42B H 0.9093 0.6440 0.3836 0.040 Uiso 0.50 1 calc PR A 2
C43A C 0.9589(15) 0.4967(10) 0.3438(12) 0.050(4) Uani 0.50 1 d P A 2
H43A H 0.9550 0.4748 0.4101 0.060 Uiso 0.50 1 calc PR A 2
H43B H 0.9160 0.4351 0.2823 0.060 Uiso 0.50 1 calc PR A 2
C44A C 1.1055(16) 0.5312(12) 0.3605(12) 0.066(4) Uani 0.50 1 d P A 2
H44A H 1.1549 0.4733 0.3745 0.099 Uiso 0.50 1 calc PR A 2
H44B H 1.1493 0.5905 0.4231 0.099 Uiso 0.50 1 calc PR A 2
H44C H 1.1098 0.5528 0.2949 0.099 Uiso 0.50 1 calc PR A 2
C010 C 0.8119(4) 0.8008(3) 0.2321(3) 0.0294(8) Uani 1 1 d . A .
H01A H 0.902(4) 0.829(3) 0.278(3) 0.021(10) Uiso 1 1 d . . .
Br1 Br 1.13432(19) 1.20986(19) 0.03293(19) 0.1215(7) Uani 0.50 1 d P . 1
C1S C 1.115(2) 1.0810(16) 0.086(2) 0.54(6) Uani 0.50 1 d PD . 1
H1SA H 1.0970 1.0940 0.1516 0.651 Uiso 0.50 1 d PR . 1
H1SB H 1.2005 1.0553 0.1029 0.651 Uiso 0.50 1 d PR . 1
C2S C 1.0000 1.0000 0.0000 0.120(5) Uani 1 2 d SD . 1
H2SA H 1.0229 0.9830 -0.0627 0.144 Uiso 0.50 1 d PR . 1
H2SB H 0.9176 1.0294 -0.0217 0.144 Uiso 0.50 1 d PR . 1
C3S C 0.971(2) 0.9010(11) 0.0395(12) 0.139(8) Uani 0.50 1 d PD . 1
H3SA H 0.9217 0.9078 0.0870 0.167 Uiso 0.50 1 d PR . 1
H3SB H 1.0526 0.8725 0.0712 0.167 Uiso 0.50 1 d PR . 1
C4S C 0.8691(16) 0.8357(14) -0.0919(15) 0.32(3) Uani 0.50 1 d PD . 1
H4SA H 0.8327 0.7648 -0.0927 0.483 Uiso 0.50 1 d PR . 1
H4SB H 0.7934 0.8709 -0.1205 0.483 Uiso 0.50 1 d PR . 1
H4SC H 0.9232 0.8359 -0.1361 0.483 Uiso 0.50 1 d PR . 1

loop_
_atom_site_aniso_label
_atom_site_aniso_U_11
_atom_site_aniso_U_22
_atom_site_aniso_U_33
_atom_site_aniso_U_23
_atom_site_aniso_U_13
_atom_site_aniso_U_12
Cu1 0.0215(3) 0.0238(4) 0.0252(4) 0.0008(3) 0.0084(3) 0.0017(2)
O1 0.0324(14) 0.0333(16) 0.0276(15) -0.0015(12) 0.0118(12) 0.0008(12)
C1 0.043(2) 0.032(2) 0.041(3) 0.0042(19) 0.023(2) 0.0045(18)
F1 0.0621(19) 0.0420(18) 0.113(3) 0.0341(18) 0.0269(19) 0.0125(14)
F2 0.094(2) 0.0529(19) 0.0489(19) -0.0129(15) 0.0323(17) -0.0308(16)
F3 0.0616(17) 0.0396(16) 0.075(2) 0.0022(14) 0.0454(16) -0.0047(13)
C2 0.029(2) 0.036(2) 0.024(2) 0.0062(17) 0.0094(16) -0.0013(16)
C3 0.034(2) 0.031(2) 0.039(2) 0.0065(18) 0.0186(19) 0.0033(17)
C4 0.031(2) 0.033(2) 0.031(2) 0.0075(18) 0.0101(17) 0.0077(16)
C5 0.044(3) 0.032(2) 0.056(3) 0.003(2) 0.023(2) 0.0086(19)
F4 0.100(3) 0.157(4) 0.054(2) -0.049(2) 0.007(2) 0.059(3)
F5 0.135(3) 0.056(2) 0.131(3) 0.040(2) 0.086(3) 0.052(2)
F6 0.097(3) 0.0410(19) 0.189(4) 0.001(2) 0.110(3) 0.0086(17)
O2 0.0329(15) 0.0295(15) 0.0330(16) 0.0074(12) 0.0099(12) 0.0030(11)
Cu2 0.0438(4) 0.0244(4) 0.0418(4) 0.0104(3) 0.0292(4) 0.0146(3)
O3 0.0439(16) 0.0253(15) 0.0389(17) 0.0064(12) 0.0241(14) 0.0095(12)
C6 0.062(3) 0.041(3) 0.041(3) 0.012(2) 0.030(2) 0.019(2)
F7 0.046(6) 0.070(5) 0.042(6) 0.026(4) 0.024(5) 0.030(5)
F8 0.057(5) 0.085(10) 0.066(9) 0.047(7) 0.019(5) -0.008(5)
F9 0.078(10) 0.031(5) 0.041(6) 0.002(4) 0.028(6) 0.024(4)
F7A 0.103(10) 0.21(2) 0.073(10) 0.082(12) 0.038(8) 0.116(12)
F8A 0.099(14) 0.102(10) 0.043(7) 0.032(6) 0.045(8) 0.068(8)
F9A 0.140(16) 0.023(6) 0.063(9) 0.013(5) 0.053(10) 0.021(7)
C7 0.043(2) 0.0213(19) 0.037(2) 0.0016(17) 0.0210(19) 0.0071(17)
C8 0.048(3) 0.035(2) 0.042(3) 0.004(2) 0.032(2) 0.0102(19)
C9 0.036(2) 0.0201(19) 0.039(2) -0.0017(17) 0.0223(19) -0.0006(16)
C10 0.037(2) 0.034(3) 0.040(3) 0.0030(19) 0.022(2) 0.0052(18)
F10 0.088(10) 0.070(11) 0.117(14) 0.032(9) 0.091(10) 0.031(8)
F11 0.042(10) 0.071(14) 0.063(11) -0.021(9) 0.006(6) 0.012(7)
F12 0.058(9) 0.016(5) 0.065(8) 0.017(5) 0.025(6) 0.020(5)
F10A 0.036(9) 0.047(7) 0.052(7) 0.000(6) 0.009(7) 0.023(9)
F11A 0.044(8) 0.032(9) 0.111(13) 0.005(6) 0.046(8) 0.005(5)
F12A 0.047(7) 0.057(8) 0.053(8) 0.033(6) 0.030(6) 0.037(6)
O4 0.0431(16) 0.0211(14) 0.0371(16) 0.0030(12) 0.0248(13) 0.0113(12)
O01 0.0290(15) 0.0358(17) 0.0438(18) 0.0011(14) 0.0143(13) 0.0033(12)
N1 0.0321(17) 0.0191(16) 0.041(2) 0.0050(14) 0.0139(15) 0.0044(13)
C01 0.045(2) 0.020(2) 0.039(2) 0.0064(17) 0.018(2) 0.0061(17)
C02 0.061(3) 0.031(2) 0.058(3) 0.010(2) 0.035(3) -0.001(2)
C03 0.051(3) 0.026(2) 0.039(3) 0.0035(19) 0.014(2) 0.0039(19)
C04 0.043(2) 0.020(2) 0.036(2) 0.0029(17) 0.0154(19) 0.0105(17)
C05 0.066(3) 0.034(2) 0.035(3) 0.012(2) 0.016(2) 0.024(2)
C06 0.045(2) 0.033(2) 0.039(2) 0.0079(19) 0.020(2) 0.0162(19)
N2 0.0326(18) 0.0262(18) 0.036(2) 0.0042(15) 0.0139(15) 0.0058(14)
O02 0.0335(15) 0.0282(15) 0.0393(17) -0.0012(13) 0.0066(13) 0.0082(12)
C07 0.032(2) 0.023(2) 0.036(2) 0.0043(17) 0.0173(17) 0.0077(15)
C08 0.0308(19) 0.025(2) 0.029(2) 0.0057(16) 0.0116(16) 0.0067(15)
C09 0.032(2) 0.0208(19) 0.035(2) 0.0071(16) 0.0121(17) 0.0052(15)
N3 0.0397(19) 0.0227(17) 0.0327(19) 0.0058(14) 0.0141(15) 0.0065(14)
N4 0.0406(19) 0.0276(18) 0.0295(19) 0.0067(15) 0.0138(15) 0.0179(15)
C041 0.008(6) 0.055(7) 0.014(6) 0.017(5) -0.007(5) 0.023(6)
C042 0.067(8) 0.028(6) 0.062(8) 0.012(5) 0.013(7) 0.024(5)
C043 0.126(18) 0.089(14) 0.030(8) 0.021(8) 0.000(10) 0.067(13)
C044 0.050(7) 0.039(6) 0.104(12) 0.018(8) 0.002(8) 0.020(5)
C4A1 0.011(7) 0.035(6) 0.020(7) 0.000(5) -0.013(5) 0.024(6)
C42A 0.025(5) 0.035(5) 0.046(6) 0.016(4) 0.019(4) 0.000(4)
C43A 0.074(8) 0.039(6) 0.051(8) 0.023(5) 0.035(6) 0.007(5)
C44A 0.072(10) 0.087(10) 0.038(8) 0.045(8) 0.000(7) 0.038(8)
C010 0.031(2) 0.027(2) 0.028(2) 0.0005(16) 0.0102(17) 0.0106(16)
Br1 0.0842(12) 0.1424(18) 0.1361(17) 0.0241(15) 0.0305(12) 0.0589(12)
C1S 0.14(2) 0.97(13) 0.89(12) 0.84(11) 0.30(5) 0.35(5)
C2S 0.077(8) 0.161(13) 0.148(12) 0.042(10) 0.053(8) 0.076(9)
C3S 0.23(2) 0.139(19) 0.077(12) 0.072(13) 0.048(14) 0.101(18)
C4S 0.090(14) 0.64(7) 0.48(5) 0.52(6) 0.18(2) 0.22(3)

loop_
_atom_type_symbol
_atom_type_description
_atom_type_scat_dispersion_real
_atom_type_scat_dispersion_imag
_atom_type_scat_source
C C 0.0033 0.0016 'International Tables Vol C Tables 4.2.6.8 and 6.1.1.4'
H H 0.0000 0.0000 'International Tables Vol C Tables 4.2.6.8 and 6.1.1.4'
N N 0.0061 0.0033 'International Tables Vol C Tables 4.2.6.8 and 6.1.1.4'
O O 0.0106 0.0060 'International Tables Vol C Tables 4.2.6.8 and 6.1.1.4'
F F 0.0171 0.0103 'International Tables Vol C Tables 4.2.6.8 and 6.1.1.4'
Cu Cu 0.3201 1.2651 'International Tables Vol C Tables 4.2.6.8 and 6.1.1.4'
Br Br -0.2901 2.4595 'International Tables Vol C Tables 4.2.6.8 and 6.1.1.4'

loop_
_geom_angle_atom_site_label_1
_geom_angle_atom_site_label_2
_geom_angle_atom_site_label_3
_geom_angle
_geom_angle_site_symmetry_1
_geom_angle_site_symmetry_3
_geom_angle_publ_flag
O1 Cu1 O1 180.00(11) . 2_776 ?
O1 Cu1 O2 90.32(11) . . ?
O1 Cu1 O2 89.69(11) 2_776 . ?
O1 Cu1 O2 89.68(11) . 2_776 ?
O1 Cu1 O2 90.32(11) 2_776 2_776 ?
O2 Cu1 O2 179.999(1) . 2_776 ?
O1 Cu1 O01 85.70(10) . 2_776 ?
O1 Cu1 O01 94.30(10) 2_776 2_776 ?
O2 Cu1 O01 81.37(10) . 2_776 ?
O2 Cu1 O01 98.64(10) 2_776 2_776 ?
O1 Cu1 O01 94.30(10) . . ?
O1 Cu1 O01 85.70(10) 2_776 . ?
O2 Cu1 O01 98.63(10) . . ?
O2 Cu1 O01 81.37(10) 2_776 . ?
O01 Cu1 O01 180.00(14) 2_776 . ?
C2 O1 Cu1 124.8(3) . . ?
F1 C1 F3 107.1(4) . . ?
F1 C1 F2 108.0(4) . . ?
F3 C1 F2 107.1(4) . . ?
F1 C1 C2 110.6(4) . . ?
F3 C1 C2 113.5(3) . . ?
F2 C1 C2 110.4(3) . . ?
O1 C2 C3 129.2(4) . . ?
O1 C2 C1 112.9(4) . . ?
C3 C2 C1 117.9(3) . . ?
O1 C2 Cu1 34.28(18) . . ?
C3 C2 Cu1 95.0(3) . . ?
C1 C2 Cu1 146.7(3) . . ?
C4 C3 C2 120.7(4) . . ?
O2 C4 C3 129.5(4) . . ?
O2 C4 C5 112.7(4) . . ?
C3 C4 C5 117.8(4) . . ?
O2 C4 Cu1 35.19(18) . . ?
C3 C4 Cu1 94.8(3) . . ?
C5 C4 Cu1 146.6(3) . . ?
F4 C5 F6 109.5(5) . . ?
F4 C5 F5 105.2(5) . . ?
F6 C5 F5 105.9(4) . . ?
F4 C5 C4 110.9(4) . . ?
F6 C5 C4 114.2(4) . . ?
F5 C5 C4 110.7(4) . . ?
C4 O2 Cu1 123.7(3) . . ?
O4 Cu2 O4 180.000(2) 2_665 . ?
O4 Cu2 O3 92.16(11) 2_665 2_665 ?
O4 Cu2 O3 87.84(11) . 2_665 ?
O4 Cu2 O3 87.84(11) 2_665 . ?
O4 Cu2 O3 92.16(11) . . ?
O3 Cu2 O3 180.0 2_665 . ?
O4 Cu2 N3 84.47(11) 2_665 . ?
O4 Cu2 N3 95.53(11) . . ?
O3 Cu2 N3 87.13(11) 2_665 . ?
O3 Cu2 N3 92.88(11) . . ?
O4 Cu2 N3 95.53(11) 2_665 2_665 ?
O4 Cu2 N3 84.47(11) . 2_665 ?
O3 Cu2 N3 92.88(11) 2_665 2_665 ?
O3 Cu2 N3 87.12(11) . 2_665 ?
N3 Cu2 N3 180.0 . 2_665 ?
C7 O3 Cu2 124.4(3) . . ?
F7A C6 F9A 107.3(15) . . ?
F7A C6 F9 96.8(16) . . ?
F9A C6 F9 114.8(13) . . ?
F7A C6 F8 117.4(14) . . ?
F9A C6 F8 10.5(17) . . ?
F9 C6 F8 109.0(13) . . ?
F7A C6 F8A 111.7(16) . . ?
F9A C6 F8A 107.1(13) . . ?
F9 C6 F8A 15(2) . . ?
F8 C6 F8A 99.5(14) . . ?
F7A C6 F7 10.6(17) . . ?
F9A C6 F7 96.7(12) . . ?
F9 C6 F7 102.9(14) . . ?
F8 C6 F7 106.9(12) . . ?
F8A C6 F7 117.4(13) . . ?
F7A C6 C7 109.2(11) . . ?
F9A C6 C7 111.8(11) . . ?
F9 C6 C7 115.4(10) . . ?
F8 C6 C7 108.9(10) . . ?
F8A C6 C7 109.7(10) . . ?
F7 C6 C7 113.3(7) . . ?
O3 C7 C8 127.7(4) . . ?
O3 C7 C6 115.4(4) . . ?
C8 C7 C6 116.8(4) . . ?
O3 C7 Cu2 34.60(19) . . ?
C8 C7 Cu2 93.4(3) . . ?
C6 C7 Cu2 149.7(3) . . ?
C9 C8 C7 121.8(4) . . ?
O4 C9 C8 128.3(4) . . ?
O4 C9 C10 112.5(4) . . ?
C8 C9 C10 119.2(4) . . ?
O4 C9 Cu2 34.02(18) . . ?
C8 C9 Cu2 94.4(3) . . ?
C10 C9 Cu2 146.2(3) . . ?
F10A C10 F11A 101(2) . . ?
F10A C10 F12A 114.0(19) . . ?
F11A C10 F12A 106.6(17) . . ?
F10A C10 F12 103.9(19) . . ?
F11A C10 F12 4(2) . . ?
F12A C10 F12 102.6(15) . . ?
F10A C10 F11 14(4) . . ?
F11A C10 F11 112(2) . . ?
F12A C10 F11 103(2) . . ?
F12 C10 F11 114.8(18) . . ?
F10A C10 F10 111(2) . . ?
F11A C10 F10 111.3(17) . . ?
F12A C10 F10 5(2) . . ?
F12 C10 F10 107.4(17) . . ?
F11 C10 F10 99(2) . . ?
F10A C10 C9 110.9(12) . . ?
F11A C10 C9 110.1(10) . . ?
F12A C10 C9 113.6(6) . . ?
F12 C10 C9 111.0(9) . . ?
F11 C10 C9 111.7(13) . . ?
F10 C10 C9 112.6(9) . . ?
C9 O4 Cu2 124.7(3) . . ?
N1 O01 Cu1 123.6(2) . . ?
O01 N1 C07 124.4(3) . . ?
O01 N1 C01 121.9(3) . . ?
C07 N1 C01 112.7(3) . . ?
O01 N1 Cu1 36.46(17) . . ?
C07 N1 Cu1 117.2(2) . . ?
C01 N1 Cu1 122.2(2) . . ?
N1 C01 C03 110.7(3) . . ?
N1 C01 C02 105.4(3) . . ?
C03 C01 C02 111.1(4) . . ?
N1 C01 C04 99.8(3) . . ?
C03 C01 C04 115.3(3) . . ?
C02 C01 C04 113.6(4) . . ?
C05 C04 N2 110.6(3) . . ?
C05 C04 C06 110.8(3) . . ?
N2 C04 C06 105.5(3) . . ?
C05 C04 C01 115.0(4) . . ?
N2 C04 C01 100.3(3) . . ?
C06 C04 C01 113.7(4) . . ?
O02 N2 C07 124.7(3) . . ?
O02 N2 C04 122.3(3) . . ?
C07 N2 C04 112.3(3) . . ?
N1 C07 N2 107.6(3) . . ?
N1 C07 C08 126.3(3) . . ?
N2 C07 C08 126.0(4) . . ?
C010 C08 C09 104.3(3) . . ?
C010 C08 C07 126.8(4) . . ?
C09 C08 C07 128.9(4) . . ?
N3 C09 C08 111.5(3) . . ?
C09 N3 N4 104.3(3) . . ?
C09 N3 Cu2 123.3(3) . . ?
N4 N3 Cu2 132.0(2) . . ?
C041 N4 C010 134.8(6) . . ?
C041 N4 N3 112.2(6) . . ?
C010 N4 N3 112.9(3) . . ?
C041 N4 C4A1 14.4(9) . . ?
C010 N4 C4A1 120.4(6) . . ?
N3 N4 C4A1 126.6(6) . . ?
N4 C041 C042 113.3(12) . . ?
C041 C042 C043 110.4(11) . . ?
C044 C043 C042 113.1(12) . . ?
C42A C4A1 N4 108.1(11) . . ?
C4A1 C42A C43A 110.5(9) . . ?
C44A C43A C42A 112.0(10) . . ?
N4 C010 C08 107.0(4) . . ?
C4S Br1 C3S 75.4(9) 2_775 2_775 ?
C4S Br1 C1S 24.5(15) 2_775 . ?
C3S Br1 C1S 54.7(8) 2_775 . ?
C4S C1S C2S 126.6(18) 2_775 . ?
C4S C1S C3S 73.6(16) 2_775 2_775 ?
C2S C1S C3S 56.8(10) . 2_775 ?
C4S C1S Br1 24.4(14) 2_775 . ?
C2S C1S Br1 109.6(15) . . ?
C3S C1S Br1 53.0(11) 2_775 . ?
C1S C2S C1S 179.999(7) 2_775 . ?
C1S C2S C3S 112.3(11) 2_775 2_775 ?
C1S C2S C3S 67.7(11) . 2_775 ?
C1S C2S C3S 67.7(11) 2_775 . ?
C1S C2S C3S 112.3(11) . . ?
C3S C2S C3S 179.997(4) 2_775 . ?
C2S C3S Br1 127.5(9) . 2_775 ?
C2S C3S C4S 90.6(9) . . ?
Br1 C3S C4S 37.2(7) 2_775 . ?
C2S C3S C1S 55.5(8) . 2_775 ?
Br1 C3S C1S 72.3(11) 2_775 2_775 ?
C4S C3S C1S 36.9(9) . 2_775 ?
C1S C4S Br1 131(3) 2_775 2_775 ?
C1S C4S C3S 69.5(18) 2_775 . ?
Br1 C4S C3S 67.5(11) 2_775 . ?

loop_
_geom_bond_atom_site_label_1
_geom_bond_atom_site_label_2
_geom_bond_distance
_geom_bond_site_symmetry_2
_geom_bond_publ_flag
Cu1 O1 1.977(3) . ?
Cu1 O1 1.977(3) 2_776 ?
Cu1 O2 2.003(3) . ?
Cu1 O2 2.003(3) 2_776 ?
Cu1 O01 2.274(3) 2_776 ?
Cu1 O01 2.274(3) . ?
O1 C2 1.252(4) . ?
C1 F1 1.317(5) . ?
C1 F3 1.320(5) . ?
C1 F2 1.323(5) . ?
C1 C2 1.540(6) . ?
C2 C3 1.386(6) . ?
C3 C4 1.377(6) . ?
C4 O2 1.252(5) . ?
C4 C5 1.544(6) . ?
C5 F4 1.287(5) . ?
C5 F6 1.295(5) . ?
C5 F5 1.325(6) . ?
Cu2 O4 1.945(2) 2_665 ?
Cu2 O4 1.945(2) . ?
Cu2 O3 1.976(3) 2_665 ?
Cu2 O3 1.976(3) . ?
Cu2 N3 2.459(3) . ?
Cu2 N3 2.459(3) 2_665 ?
O3 C7 1.248(5) . ?
C6 F7A 1.24(2) . ?
C6 F9A 1.261(16) . ?
C6 F9 1.282(19) . ?
C6 F8 1.353(18) . ?
C6 F8A 1.36(2) . ?
C6 F7 1.376(18) . ?
C6 C7 1.538(6) . ?
C7 C8 1.403(6) . ?
C8 C9 1.384(6) . ?
C9 O4 1.261(4) . ?
C9 C10 1.521(6) . ?
C10 F10A 1.29(4) . ?
C10 F11A 1.25(3) . ?
C10 F12A 1.317(19) . ?
C10 F12 1.38(3) . ?
C10 F11 1.36(4) . ?
C10 F10 1.36(2) . ?
O01 N1 1.308(4) . ?
N1 C07 1.335(5) . ?
N1 C01 1.504(5) . ?
C01 C03 1.522(6) . ?
C01 C02 1.529(6) . ?
C01 C04 1.556(6) . ?
C04 C05 1.507(6) . ?
C04 N2 1.499(5) . ?
C04 C06 1.524(6) . ?
N2 O02 1.281(4) . ?
N2 C07 1.360(5) . ?
C07 C08 1.422(5) . ?
C08 C010 1.390(5) . ?
C08 C09 1.413(5) . ?
C09 N3 1.334(5) . ?
N3 N4 1.364(4) . ?
N4 C041 1.376(17) . ?
N4 C010 1.332(5) . ?
N4 C4A1 1.596(14) . ?
C041 C042 1.539(13) . ?
C042 C043 1.548(14) . ?
C043 C044 1.469(14) . ?
C4A1 C42A 1.46(2) . ?
C42A C43A 1.569(17) . ?
C43A C44A 1.47(2) . ?
Br1 C4S 1.072(18) 2_775 ?
Br1 C3S 1.638(17) 2_775 ?
Br1 C1S 1.96(2) . ?
C1S C4S 1.08(2) 2_775 ?
C1S C2S 1.493(18) . ?
C1S C3S 1.68(3) 2_775 ?
C2S C1S 1.493(18) 2_775 ?
C2S C3S 1.516(13) 2_775 ?
C2S C3S 1.516(13) . ?
C3S Br1 1.638(17) 2_775 ?
C3S C4S 1.716(16) . ?
C3S C1S 1.68(3) 2_775 ?
C4S C1S 1.08(2) 2_775 ?
C4S Br1 1.072(18) 2_775 ?
